data_4077784
loop_
_publ_author_name
'Doherty, Simon'
'Hogarth, Graeme'
'Waugh, Mark'
'Scanlan, Tom H.'
'Clegg, William'
'Elsegood, Mark R. J.'

_publ_section_title
;
 Regioselective Addition oftert-BuN&#x22EE;C to the \a Carbon Atom of the
 Allenyl Ligand in
 [Fe2(CO)6(\m-PPh2){\m-\h1:\h2\a,\b-(H)C\aC\bC\gH2}]:&#x00A0; Formation of
 [Fe2(CO)6(\m-PPh2){\m-\h1:\h1-(tert-BuN&#x22EE;C)CCCH3}] and
 [Fe2(CO)6(\m-PPh2)(\m-\h1:\h2-{tert-BuNHC(O)CH2}CCH2)] via Competitive
 1,3-Hydrogen Migration and Hydrolysis of the Reactive Allene-Bridged
 Intermediate [Fe2(CO)6(\m-PPh2){\m-\h1:\h1-(tert-BuNC)HCCCH2}]
;
_journal_issue 16
_journal_name_full Organometallics
_journal_page_first 3178
_journal_paper_doi 10.1021/om9901630
_journal_volume 18
_journal_year 1999
_chemical_formula_sum 'C26 H22 Fe2 N O6 P'
_chemical_formula_weight 587.12
_chemical_name_systematic
;
 ?
;
_space_group_IT_number 15
_symmetry_cell_setting monoclinic
_symmetry_space_group_name_Hall '-C 2yc'
_symmetry_space_group_name_H-M 'C 1 2/c 1'
_atom_sites_solution_hydrogens geom
_atom_sites_solution_primary direct
_atom_sites_solution_secondary 'all non-H atoms found by direct methods'
_audit_creation_method SHELXL-97
_cell_angle_alpha 90.00
_cell_angle_beta 115.623(2)
_cell_angle_gamma 90.00
_cell_formula_units_Z 8
_cell_length_a 28.981(2)
_cell_length_b 13.2742(11)
_cell_length_c 15.5704(14)
_cell_measurement_reflns_used 8008
_cell_measurement_temperature 173(2)
_cell_measurement_theta_max 28.43
_cell_measurement_theta_min 2.11
_cell_volume 5400.9(8)
_computing_cell_refinement 'local programs'
_computing_data_collection 'Bruker SMART'
_computing_data_reduction 'Bruker SAINT'
_computing_molecular_graphics 'Bruker SHELXTL'
_computing_publication_material 'SHELXTL and local programs'
_computing_structure_refinement 'Bruker SHELXTL'
_computing_structure_solution 'Bruker SHELXTL'
_diffrn_ambient_temperature 173(2)
_diffrn_measurement_device_type 'Bruker SMART CCD diffractometer'
_diffrn_measurement_method '\w rotation with narrow frames'
_diffrn_radiation_monochromator graphite
_diffrn_radiation_source 'fine-focus sealed tube'
_diffrn_radiation_type MoK\a
_diffrn_radiation_wavelength 0.71073
_diffrn_reflns_av_R_equivalents 0.0394
_diffrn_reflns_av_sigmaI/netI 0.0541
_diffrn_reflns_limit_h_max 37
_diffrn_reflns_limit_h_min -35
_diffrn_reflns_limit_k_max 17
_diffrn_reflns_limit_k_min -15
_diffrn_reflns_limit_l_max 17
_diffrn_reflns_limit_l_min -20
_diffrn_reflns_number 17007
_diffrn_reflns_theta_max 28.84
_diffrn_reflns_theta_min 1.56
_diffrn_standards_decay_% 0
_diffrn_standards_number 0
_exptl_absorpt_coefficient_mu 1.173
_exptl_absorpt_correction_T_max 0.862
_exptl_absorpt_correction_T_min 0.590
_exptl_absorpt_correction_type empirical
_exptl_crystal_colour yellow
_exptl_crystal_density_diffrn 1.444
_exptl_crystal_density_method 'not measured'
_exptl_crystal_description 'thick plate'
_exptl_crystal_F_000 2400
_exptl_crystal_size_max 0.48
_exptl_crystal_size_mid 0.20
_exptl_crystal_size_min 0.11
_refine_diff_density_max 0.616
_refine_diff_density_min -0.395
_refine_diff_density_rms 0.075
_refine_ls_extinction_method none
_refine_ls_goodness_of_fit_ref 1.009
_refine_ls_hydrogen_treatment mixed
_refine_ls_matrix_type full
_refine_ls_number_parameters 329
_refine_ls_number_reflns 6404
_refine_ls_number_restraints 0
_refine_ls_restrained_S_all 1.009
_refine_ls_R_factor_all 0.0732
_refine_ls_R_factor_gt 0.0404
_refine_ls_shift/su_max 0.000
_refine_ls_shift/su_mean 0.000
_refine_ls_structure_factor_coef Fsqd
_refine_ls_weighting_details 'w=1/[\s^2^(Fo^2^)+(0.0494P)^2^+0.0000P] where P=(Fo^2^+2Fc^2^)/3'
_refine_ls_weighting_scheme calc
_refine_ls_wR_factor_gt 0.0881
_refine_ls_wR_factor_ref 0.0983
_reflns_number_gt 4400
_reflns_number_total 6404
_reflns_threshold_expression >2sigma(I)
_cod_data_source_file om9901630.cif
_cod_data_source_block 2
_cod_depositor_comments
;
The following automatic conversions were performed:

'_refine_ls_weighting_scheme' value 'calc
w=1/[\s^2^(Fo^2^)+(0.0494P)^2^+0.0000P] where P=(Fo^2^+2Fc^2^)/3' was
changed to 'calc'. New tag '_refine_ls_weighting_details' was
created. The value of the new tag was set to
'w=1/[\s^2^(Fo^2^)+(0.0494P)^2^+0.0000P] where P=(Fo^2^+2Fc^2^)/3'.

Automatic conversion script
Id: cif_fix_values 3143 2015-03-26 13:38:13Z robertas 
;
_cod_original_cell_volume 5400.8(8)
_cod_original_sg_symbol_H-M C2/c
_cod_database_code 4077784

loop_
_symmetry_equiv_pos_as_xyz
'x, y, z'
'-x, y, -z+1/2'
'x+1/2, y+1/2, z'
'-x+1/2, y+1/2, -z+1/2'
'-x, -y, -z'
'x, -y, z-1/2'
'-x+1/2, -y+1/2, -z'
'x+1/2, -y+1/2, z-1/2'

loop_
_atom_site_label
_atom_site_type_symbol
_atom_site_fract_x
_atom_site_fract_y
_atom_site_fract_z
_atom_site_U_iso_or_equiv
_atom_site_adp_type
_atom_site_occupancy
_atom_site_calc_flag
_atom_site_refinement_flags
Fe1 Fe 0.177152(13) 0.20896(2) 0.27173(2) 0.02237(10) Uani 1 d .
Fe2 Fe 0.085109(12) 0.29699(3) 0.19463(2) 0.02456(10) Uani 1 d .
C1 C 0.23876(8) 0.41190(18) 0.31883(17) 0.0273(6) Uani 1 d .
H1A H 0.2333 0.4838 0.3254 0.041 Uiso 1 calc R
H1B H 0.2535 0.4029 0.2733 0.041 Uiso 1 calc R
H1C H 0.2623 0.3845 0.3809 0.041 Uiso 1 calc R
C2 C 0.18834(9) 0.35732(17) 0.28337(16) 0.0214(5) Uani 1 d .
C3 C 0.14191(9) 0.40129(17) 0.24891(16) 0.0230(5) Uani 1 d .
C4 C 0.13300(8) 0.50420(19) 0.24090(17) 0.0241(5) Uani 1 d .
N1 N 0.12171(8) 0.58783(16) 0.22896(15) 0.0317(5) Uani 1 d .
C5 C 0.10278(10) 0.69129(18) 0.2245(2) 0.0324(6) Uani 1 d .
C6 C 0.05246(11) 0.6822(2) 0.2328(3) 0.0587(10) Uani 1 d .
H6A H 0.0279 0.6437 0.1786 0.088 Uiso 1 calc R
H6B H 0.0387 0.7496 0.2330 0.088 Uiso 1 calc R
H6C H 0.0584 0.6474 0.2922 0.088 Uiso 1 calc R
C7 C 0.09477(12) 0.7365(2) 0.1297(2) 0.0535(9) Uani 1 d .
H7A H 0.1275 0.7388 0.1255 0.080 Uiso 1 calc R
H7B H 0.0811 0.8049 0.1246 0.080 Uiso 1 calc R
H7C H 0.0705 0.6950 0.0778 0.080 Uiso 1 calc R
C8 C 0.14270(11) 0.7482(2) 0.3083(2) 0.0423(7) Uani 1 d .
H8A H 0.1481 0.7141 0.3677 0.064 Uiso 1 calc R
H8B H 0.1308 0.8172 0.3090 0.064 Uiso 1 calc R
H8C H 0.1749 0.7502 0.3022 0.064 Uiso 1 calc R
C9 C 0.18507(9) 0.21823(17) 0.3919(2) 0.0284(6) Uani 1 d .
O9 O 0.19067(8) 0.22957(14) 0.46842(14) 0.0413(5) Uani 1 d .
C10 C 0.23993(10) 0.18061(19) 0.28564(19) 0.0316(6) Uani 1 d .
O10 O 0.28019(7) 0.16167(16) 0.29417(15) 0.0517(6) Uani 1 d .
C11 C 0.15468(10) 0.0798(2) 0.24958(18) 0.0332(6) Uani 1 d .
O11 O 0.14103(9) -0.00165(14) 0.23564(15) 0.0570(6) Uani 1 d .
C12 C 0.07756(10) 0.2983(2) 0.3035(2) 0.0344(6) Uani 1 d .
O12 O 0.07151(8) 0.29729(17) 0.37054(16) 0.0561(6) Uani 1 d .
C13 C 0.03607(10) 0.3824(2) 0.1225(2) 0.0377(7) Uani 1 d .
O13 O 0.00392(8) 0.43737(18) 0.07959(17) 0.0684(7) Uani 1 d .
C14 C 0.04732(11) 0.1850(2) 0.1553(2) 0.0404(7) Uani 1 d .
O14 O 0.02290(8) 0.11376(17) 0.13138(18) 0.0682(7) Uani 1 d .
P1 P 0.13253(2) 0.25250(5) 0.12136(4) 0.02192(15) Uani 1 d .
C15 C 0.16023(9) 0.34700(18) 0.07150(16) 0.0240(5) Uani 1 d .
C16 C 0.13473(11) 0.4362(2) 0.03167(18) 0.0373(7) Uani 1 d .
H16 H 0.1013 0.4475 0.0269 0.045 Uiso 1 calc R
C17 C 0.15779(13) 0.5087(2) -0.0012(2) 0.0503(8) Uani 1 d .
H17 H 0.1402 0.5694 -0.0282 0.060 Uiso 1 calc R
C18 C 0.20617(13) 0.4927(2) 0.0053(2) 0.0494(8) Uani 1 d .
H18 H 0.2221 0.5432 -0.0159 0.059 Uiso 1 calc R
C19 C 0.23145(11) 0.4043(2) 0.04221(19) 0.0441(7) Uani 1 d .
H19 H 0.2644 0.3928 0.0450 0.053 Uiso 1 calc R
C20 C 0.20878(10) 0.3316(2) 0.07554(19) 0.0339(6) Uani 1 d .
H20 H 0.2265 0.2707 0.1014 0.041 Uiso 1 calc R
C21 C 0.11143(9) 0.15644(18) 0.02824(16) 0.0247(5) Uani 1 d .
C22 C 0.06141(10) 0.1560(2) -0.04243(18) 0.0336(6) Uani 1 d .
H22 H 0.0382 0.2065 -0.0426 0.040 Uiso 1 calc R
C23 C 0.04507(11) 0.0824(2) -0.11286(19) 0.0398(7) Uani 1 d .
H23 H 0.0107 0.0823 -0.1602 0.048 Uiso 1 calc R
C24 C 0.07837(12) 0.0101(2) -0.1141(2) 0.0454(8) Uani 1 d .
H24 H 0.0672 -0.0400 -0.1624 0.054 Uiso 1 calc R
C25 C 0.12816(12) 0.0102(2) -0.0452(2) 0.0487(8) Uani 1 d .
H25 H 0.1515 -0.0394 -0.0466 0.058 Uiso 1 calc R
C26 C 0.14447(10) 0.0823(2) 0.02630(19) 0.0374(7) Uani 1 d .
H26 H 0.1787 0.0808 0.0744 0.045 Uiso 1 calc R

loop_
_atom_site_aniso_label
_atom_site_aniso_U_11
_atom_site_aniso_U_22
_atom_site_aniso_U_33
_atom_site_aniso_U_23
_atom_site_aniso_U_13
_atom_site_aniso_U_12
Fe1 0.03052(19) 0.01520(18) 0.0242(2) 0.00198(14) 0.01450(15) -0.00041(14)
Fe2 0.02680(19) 0.02010(19) 0.0309(2) -0.00178(15) 0.01640(16) -0.00313(14)
C1 0.0292(13) 0.0241(14) 0.0289(14) -0.0008(11) 0.0127(11) -0.0036(10)
C2 0.0335(13) 0.0173(12) 0.0175(12) -0.0007(9) 0.0148(11) -0.0052(10)
C3 0.0317(13) 0.0170(13) 0.0244(13) -0.0029(10) 0.0160(11) -0.0019(10)
C4 0.0237(12) 0.0256(15) 0.0267(14) -0.0026(10) 0.0144(11) -0.0040(10)
N1 0.0331(11) 0.0206(12) 0.0446(14) -0.0032(10) 0.0198(10) -0.0008(9)
C5 0.0345(14) 0.0170(14) 0.0451(16) 0.0023(11) 0.0166(13) 0.0068(10)
C6 0.0444(18) 0.043(2) 0.098(3) -0.0009(18) 0.0392(19) 0.0100(14)
C7 0.064(2) 0.0416(19) 0.048(2) 0.0120(15) 0.0173(17) 0.0109(16)
C8 0.0548(18) 0.0243(15) 0.0455(18) -0.0072(13) 0.0195(15) 0.0012(13)
C9 0.0360(14) 0.0189(13) 0.0327(16) 0.0039(11) 0.0170(12) -0.0022(10)
O9 0.0624(13) 0.0369(12) 0.0285(12) 0.0029(8) 0.0234(10) -0.0029(9)
C10 0.0413(16) 0.0220(14) 0.0355(16) 0.0037(11) 0.0204(13) 0.0014(11)
O10 0.0457(12) 0.0503(14) 0.0705(16) 0.0096(11) 0.0358(12) 0.0117(10)
C11 0.0501(16) 0.0252(15) 0.0299(15) 0.0027(11) 0.0224(13) -0.0013(12)
O11 0.0978(17) 0.0200(12) 0.0608(15) -0.0033(10) 0.0414(13) -0.0147(11)
C12 0.0331(14) 0.0335(16) 0.0419(17) -0.0037(13) 0.0212(13) -0.0052(12)
O12 0.0612(14) 0.0753(17) 0.0501(14) -0.0080(12) 0.0413(12) -0.0101(12)
C13 0.0336(14) 0.0345(16) 0.0462(18) 0.0072(14) 0.0186(14) -0.0047(12)
O13 0.0461(13) 0.0679(17) 0.0825(18) 0.0388(14) 0.0196(12) 0.0142(12)
C14 0.0444(16) 0.0395(18) 0.0466(18) -0.0050(14) 0.0284(15) -0.0114(13)
O14 0.0728(15) 0.0511(15) 0.0946(19) -0.0235(13) 0.0492(14) -0.0409(13)
P1 0.0279(3) 0.0162(3) 0.0234(3) -0.0007(3) 0.0127(3) -0.0015(3)
C15 0.0330(13) 0.0222(13) 0.0174(12) -0.0018(10) 0.0114(11) -0.0046(10)
C16 0.0523(16) 0.0284(16) 0.0349(16) 0.0058(12) 0.0225(14) 0.0042(12)
C17 0.085(2) 0.0291(17) 0.0459(19) 0.0140(14) 0.0368(18) 0.0038(15)
C18 0.078(2) 0.0421(19) 0.0370(18) 0.0016(14) 0.0335(17) -0.0196(17)
C19 0.0460(17) 0.056(2) 0.0357(17) 0.0019(14) 0.0227(14) -0.0157(15)
C20 0.0374(15) 0.0366(16) 0.0301(15) 0.0064(12) 0.0166(12) -0.0025(12)
C21 0.0353(14) 0.0179(13) 0.0241(13) -0.0017(10) 0.0157(11) -0.0045(10)
C22 0.0398(15) 0.0240(14) 0.0352(16) -0.0041(12) 0.0145(13) -0.0033(11)
C23 0.0467(16) 0.0352(17) 0.0336(16) -0.0074(13) 0.0136(13) -0.0108(13)
C24 0.072(2) 0.0304(17) 0.0385(18) -0.0153(13) 0.0288(17) -0.0173(15)
C25 0.065(2) 0.0336(18) 0.053(2) -0.0111(14) 0.0318(17) 0.0077(14)
C26 0.0399(15) 0.0335(16) 0.0371(17) -0.0078(13) 0.0149(13) 0.0029(12)

loop_
_atom_type_symbol
_atom_type_description
_atom_type_scat_dispersion_real
_atom_type_scat_dispersion_imag
_atom_type_scat_source
C C 0.0033 0.0016 'International Tables Vol C Tables 4.2.6.8 and 6.1.1.4'
H H 0.0000 0.0000 'International Tables Vol C Tables 4.2.6.8 and 6.1.1.4'
N N 0.0061 0.0033 'International Tables Vol C Tables 4.2.6.8 and 6.1.1.4'
O O 0.0106 0.0060 'International Tables Vol C Tables 4.2.6.8 and 6.1.1.4'
P P 0.1023 0.0942 'International Tables Vol C Tables 4.2.6.8 and 6.1.1.4'
Fe Fe 0.3463 0.8444 'International Tables Vol C Tables 4.2.6.8 and 6.1.1.4'

loop_
_geom_angle_atom_site_label_1
_geom_angle_atom_site_label_2
_geom_angle_atom_site_label_3
_geom_angle
C10 Fe1 C9 103.05(12)
C10 Fe1 C11 95.02(12)
C9 Fe1 C11 97.87(11)
C10 Fe1 C2 94.62(10)
C9 Fe1 C2 83.95(10)
C11 Fe1 C2 169.51(11)
C10 Fe1 P1 106.51(9)
C9 Fe1 P1 147.49(8)
C11 Fe1 P1 92.78(8)
C2 Fe1 P1 80.51(7)
C10 Fe1 Fe2 156.50(8)
C9 Fe1 Fe2 95.24(8)
C11 Fe1 Fe2 96.97(9)
C2 Fe1 Fe2 72.56(7)
P1 Fe1 Fe2 52.854(19)
C13 Fe2 C14 96.28(13)
C13 Fe2 C12 101.43(12)
C14 Fe2 C12 91.43(12)
C13 Fe2 C3 96.31(11)
C14 Fe2 C3 166.62(12)
C12 Fe2 C3 90.47(10)
C13 Fe2 P1 110.38(9)
C14 Fe2 P1 91.50(9)
C12 Fe2 P1 147.51(9)
C3 Fe2 P1 79.89(7)
C13 Fe2 Fe1 158.15(8)
C14 Fe2 Fe1 97.74(10)
C12 Fe2 Fe1 94.90(9)
C3 Fe2 Fe1 68.90(7)
P1 Fe2 Fe1 52.66(2)
C3 C2 C1 125.5(2)
C3 C2 Fe1 107.28(16)
C1 C2 Fe1 127.10(17)
C2 C3 C4 125.3(2)
C2 C3 Fe2 111.10(17)
C4 C3 Fe2 123.21(17)
N1 C4 C3 174.5(3)
C4 N1 C5 170.0(2)
N1 C5 C7 108.3(2)
N1 C5 C8 107.1(2)
C7 C5 C8 112.3(2)
N1 C5 C6 105.9(2)
C7 C5 C6 111.4(3)
C8 C5 C6 111.6(2)
O9 C9 Fe1 176.3(2)
O10 C10 Fe1 179.5(3)
O11 C11 Fe1 179.3(3)
O12 C12 Fe2 177.9(2)
O13 C13 Fe2 176.8(3)
O14 C14 Fe2 178.8(3)
C21 P1 C15 101.49(11)
C21 P1 Fe1 120.05(8)
C15 P1 Fe1 117.75(8)
C21 P1 Fe2 121.77(8)
C15 P1 Fe2 121.27(8)
Fe1 P1 Fe2 74.48(2)
C16 C15 C20 118.4(2)
C16 C15 P1 121.70(19)
C20 C15 P1 119.90(19)
C17 C16 C15 120.4(3)
C18 C17 C16 120.2(3)
C19 C18 C17 120.3(3)
C18 C19 C20 119.9(3)
C19 C20 C15 120.8(3)
C26 C21 C22 118.3(2)
C26 C21 P1 121.14(19)
C22 C21 P1 120.52(19)
C23 C22 C21 120.7(3)
C24 C23 C22 120.2(3)
C23 C24 C25 119.8(3)
C24 C25 C26 120.3(3)
C21 C26 C25 120.7(3)

loop_
_geom_bond_atom_site_label_1
_geom_bond_atom_site_label_2
_geom_bond_distance
Fe1 C10 1.777(3)
Fe1 C9 1.789(3)
Fe1 C11 1.814(3)
Fe1 C2 1.991(2)
Fe1 P1 2.2067(7)
Fe1 Fe2 2.6744(5)
Fe2 C13 1.785(3)
Fe2 C14 1.790(3)
Fe2 C12 1.800(3)
Fe2 C3 2.034(2)
Fe2 P1 2.2124(7)
C1 C2 1.506(3)
C2 C3 1.347(3)
C3 C4 1.386(3)
C4 N1 1.149(3)
N1 C5 1.469(3)
C5 C7 1.514(4)
C5 C8 1.519(4)
C5 C6 1.524(4)
C9 O9 1.140(3)
C10 O10 1.144(3)
C11 O11 1.139(3)
C12 O12 1.131(3)
C13 O13 1.144(3)
C14 O14 1.143(3)
P1 C21 1.826(2)
P1 C15 1.833(2)
C15 C16 1.391(3)
C15 C20 1.396(3)
C16 C17 1.390(4)
C17 C18 1.378(4)
C18 C19 1.371(4)
C19 C20 1.388(3)
C21 C26 1.382(3)
C21 C22 1.390(3)
C22 C23 1.390(3)
C23 C24 1.367(4)
C24 C25 1.376(4)
C25 C26 1.387(4)
